data_7208676
loop_
_publ_author_name
'Awwadi, Firas F.'
'Haddad, Salim F.'
'Twamley, Brendan'
'Willett, Roger D.'

_publ_section_title
;
 Effect of intermolecular interactions on the molecular structure;
 theoretical study and crystal structures of 4-bromopyridinium
 tetrafluoroborate and diaqua(3-bromopyridine)difluorocopper(ii)
;
_journal_issue 20
_journal_name_full CrystEngComm
_journal_page_first 6761
_journal_paper_doi 10.1039/c2ce25433f
_journal_volume 14
_journal_year 2012
_chemical_formula_moiety 'C5 H8 Br Cu F2 N O2'
_chemical_formula_sum 'C5 H8 Br Cu F2 N O2'
_chemical_formula_weight 295.57
_chemical_name_common (3-Brpy)CuF2.2H2O
_chemical_name_systematic
;
?
;
_space_group_IT_number 11
_symmetry_cell_setting monoclinic
_symmetry_space_group_name_Hall '-P 2yb'
_symmetry_space_group_name_H-M 'P 1 21/m 1'
_atom_sites_solution_hydrogens geom
_atom_sites_solution_primary direct
_atom_sites_solution_secondary difmap
_audit_creation_method SHELXL-97
_cell_angle_alpha 90.00
_cell_angle_beta 105.241(4)
_cell_angle_gamma 90.00
_cell_formula_units_Z 2
_cell_length_a 7.7096(14)
_cell_length_b 6.7687(12)
_cell_length_c 8.5459(15)
_cell_measurement_reflns_used 5125
_cell_measurement_temperature 89(2)
_cell_measurement_theta_max 30.03
_cell_measurement_theta_min 2.47
_cell_volume 430.27(13)
_computing_cell_refinement 'Bruker SAINT+ v. 6.45a'
_computing_data_collection 'Bruker SMART v. 5.630'
_computing_data_reduction 'Bruker SAINT+ v. 6.45a'
_computing_molecular_graphics 'XP, Bruker SHELXTL v. 6.12'
_computing_publication_material 'XCIF, Bruker SHELXTL v. 6.12'
_computing_structure_refinement 'XL, Bruker SHELXTL v. 6.12'
_computing_structure_solution 'XS, Bruker SHELXTL v. 6.12'
_diffrn_ambient_temperature 89(2)
_diffrn_detector_area_resol_mean 8.3
_diffrn_measured_fraction_theta_full 1.000
_diffrn_measured_fraction_theta_max 1.000
_diffrn_measurement_device_type 'Bruker/Siemens SMART APEX'
_diffrn_measurement_method '\w scans'
_diffrn_radiation_monochromator graphite
_diffrn_radiation_source 'normal-focus sealed tube'
_diffrn_radiation_type MoK\a
_diffrn_radiation_wavelength 0.71073
_diffrn_reflns_av_R_equivalents 0.0348
_diffrn_reflns_av_sigmaI/netI 0.0131
_diffrn_reflns_limit_h_max 8
_diffrn_reflns_limit_h_min -9
_diffrn_reflns_limit_k_max 8
_diffrn_reflns_limit_k_min 0
_diffrn_reflns_limit_l_max 10
_diffrn_reflns_limit_l_min 0
_diffrn_reflns_number 10147
_diffrn_reflns_theta_full 25.24
_diffrn_reflns_theta_max 25.24
_diffrn_reflns_theta_min 2.47
_diffrn_standards_number 0
_exptl_absorpt_coefficient_mu 7.172
_exptl_absorpt_correction_T_max 0.422
_exptl_absorpt_correction_T_min 0.301
_exptl_absorpt_correction_type multi-scan
_exptl_absorpt_process_details 'TWINABS; Bruker, 2002'
_exptl_crystal_colour 'light blue'
_exptl_crystal_density_diffrn 2.281
_exptl_crystal_density_method 'not measured'
_exptl_crystal_description block
_exptl_crystal_F_000 286
_exptl_crystal_size_max 0.19
_exptl_crystal_size_mid 0.18
_exptl_crystal_size_min 0.12
_refine_diff_density_max 0.452
_refine_diff_density_min -0.428
_refine_diff_density_rms 0.083
_refine_ls_extinction_method none
_refine_ls_goodness_of_fit_ref 1.152
_refine_ls_hydrogen_treatment constr
_refine_ls_matrix_type full
_refine_ls_number_parameters 71
_refine_ls_number_reflns 1111
_refine_ls_number_restraints 0
_refine_ls_restrained_S_all 1.152
_refine_ls_R_factor_all 0.0235
_refine_ls_R_factor_gt 0.0224
_refine_ls_shift/su_max 0.000
_refine_ls_shift/su_mean 0.000
_refine_ls_structure_factor_coef Fsqd
_refine_ls_weighting_details 'calc w=1/[\s^2^(Fo^2^)+(0.0335P)^2^+0.8187P] where P=(Fo^2^+2Fc^2^)/3'
_refine_ls_weighting_scheme calc
_refine_ls_wR_factor_gt 0.0615
_refine_ls_wR_factor_ref 0.0648
_reflns_number_gt 1072
_reflns_number_total 1111
_reflns_threshold_expression I>2\s(I)
_cod_data_source_file c2ce25433f.txt
_cod_data_source_block bt814t
_cod_depositor_comments
;
The following automatic conversions were performed:

'_symmetry_cell_setting' value 'Monoclinic' changed to 'monoclinic'
according to /home/saulius/struct/CIF-dictionaries/cif_core.dic
dictionary named 'cif_core.dic' version 2.4.2 from 2011-04-26.

Automatic conversion script
Id: cif_fix_values 1891 2012-01-12 08:04:46Z andrius 
;
_cod_original_sg_symbol_H-M 'P 21/m '
_cod_database_code 7208676

loop_
_symmetry_equiv_pos_as_xyz
'x, y, z'
'-x, y+1/2, -z'
'-x, -y, -z'
'x, -y-1/2, z'

loop_
_atom_site_label
_atom_site_type_symbol
_atom_site_fract_x
_atom_site_fract_y
_atom_site_fract_z
_atom_site_U_iso_or_equiv
_atom_site_adp_type
_atom_site_occupancy
_atom_site_symmetry_multiplicity
_atom_site_calc_flag
_atom_site_refinement_flags
Br1 Br 0.15671(5) 0.2500 -0.19170(5) 0.01814(15) Uani 1 2 d S
C2 C 0.4620(5) 0.2500 0.0803(5) 0.0126(8) Uani 1 2 d S
H2 H 0.3752 0.2500 0.1413 0.015 Uiso 1 2 calc SR
C3 C 0.4047(6) 0.2500 -0.0878(5) 0.0144(9) Uani 1 2 d S
C4 C 0.5296(6) 0.2500 -0.1800(5) 0.0155(9) Uani 1 2 d S
H4 H 0.4926 0.2500 -0.2951 0.019 Uiso 1 2 calc SR
C5 C 0.7090(6) 0.2500 -0.0971(5) 0.0184(10) Uani 1 2 d S
H5 H 0.7983 0.2500 -0.1553 0.022 Uiso 1 2 calc SR
C6 C 0.7594(6) 0.2500 0.0707(5) 0.0156(9) Uani 1 2 d S
H6 H 0.8838 0.2500 0.1255 0.019 Uiso 1 2 calc SR
Cu1 Cu 0.72252(6) 0.2500 0.40768(5) 0.01086(16) Uani 1 2 d S
F1 F 0.9659(3) 0.2500 0.4055(3) 0.0128(5) Uani 1 2 d S
F2 F 0.4811(3) 0.2500 0.4216(3) 0.0133(5) Uani 1 2 d S
N1 N 0.6382(5) 0.2500 0.1590(4) 0.0122(7) Uani 1 2 d S
O1 O 0.7743(2) 0.0166(3) 0.5715(2) 0.0140(4) Uani 1 1 d .
H1A H 0.6873 -0.0692 0.5775 0.021 Uiso 1 1 d .
H1B H 0.8656 -0.0624 0.5916 0.021 Uiso 1 1 d .

loop_
_atom_site_aniso_label
_atom_site_aniso_U_11
_atom_site_aniso_U_22
_atom_site_aniso_U_33
_atom_site_aniso_U_23
_atom_site_aniso_U_13
_atom_site_aniso_U_12
Br1 0.0113(2) 0.0224(2) 0.0172(2) 0.000 -0.00249(17) 0.000
C2 0.012(2) 0.013(2) 0.014(2) 0.000 0.0047(16) 0.000
C3 0.011(2) 0.012(2) 0.019(2) 0.000 0.0008(17) 0.000
C4 0.018(2) 0.018(2) 0.0084(19) 0.000 0.0003(17) 0.000
C5 0.017(2) 0.022(2) 0.019(2) 0.000 0.0104(19) 0.000
C6 0.008(2) 0.019(2) 0.019(2) 0.000 0.0024(17) 0.000
Cu1 0.0067(3) 0.0141(3) 0.0116(3) 0.000 0.0021(2) 0.000
F1 0.0088(12) 0.0151(12) 0.0149(12) 0.000 0.0035(9) 0.000
F2 0.0095(12) 0.0164(12) 0.0143(11) 0.000 0.0037(9) 0.000
N1 0.0119(18) 0.0125(16) 0.0114(17) 0.000 0.0014(14) 0.000
O1 0.0097(10) 0.0119(10) 0.0202(10) 0.0045(8) 0.0037(8) 0.0021(8)

loop_
_atom_type_symbol
_atom_type_description
_atom_type_scat_dispersion_real
_atom_type_scat_dispersion_imag
_atom_type_scat_source
C C 0.0033 0.0016 'International Tables Vol C Tables 4.2.6.8 and 6.1.1.4'
H H 0.0000 0.0000 'International Tables Vol C Tables 4.2.6.8 and 6.1.1.4'
N N 0.0061 0.0033 'International Tables Vol C Tables 4.2.6.8 and 6.1.1.4'
O O 0.0106 0.0060 'International Tables Vol C Tables 4.2.6.8 and 6.1.1.4'
F F 0.0171 0.0103 'International Tables Vol C Tables 4.2.6.8 and 6.1.1.4'
Cu Cu 0.3201 1.2651 'International Tables Vol C Tables 4.2.6.8 and 6.1.1.4'
Br Br -0.2901 2.4595 'International Tables Vol C Tables 4.2.6.8 and 6.1.1.4'

loop_
_geom_angle_atom_site_label_1
_geom_angle_atom_site_label_2
_geom_angle_atom_site_label_3
_geom_angle
_geom_angle_site_symmetry_1
_geom_angle_site_symmetry_3
N1 C2 C3 121.4(4) . .
N1 C2 H2 119.3 . .
C3 C2 H2 119.3 . .
C2 C3 C4 120.3(4) . .
C2 C3 Br1 119.7(3) . .
C4 C3 Br1 120.0(3) . .
C5 C4 C3 117.3(4) . .
C5 C4 H4 121.4 . .
C3 C4 H4 121.4 . .
C4 C5 C6 120.2(4) . .
C4 C5 H5 119.9 . .
C6 C5 H5 119.9 . .
N1 C6 C5 122.2(4) . .
N1 C6 H6 118.9 . .
C5 C6 H6 118.9 . .
F1 Cu1 F2 177.07(9) . .
F1 Cu1 N1 92.00(12) . .
F2 Cu1 N1 90.93(12) . .
F1 Cu1 O1 89.49(7) . 4_565
F2 Cu1 O1 88.61(7) . 4_565
N1 Cu1 O1 130.53(6) . 4_565
F1 Cu1 O1 89.49(7) . .
F2 Cu1 O1 88.61(7) . .
N1 Cu1 O1 130.53(6) . .
O1 Cu1 O1 98.91(11) 4_565 .
C6 N1 C2 118.5(4) . .
C6 N1 Cu1 120.2(3) . .
C2 N1 Cu1 121.3(3) . .
Cu1 O1 H1A 121.0 . .
Cu1 O1 H1B 127.3 . .
H1A O1 H1B 99.8 . .

loop_
_geom_bond_atom_site_label_1
_geom_bond_atom_site_label_2
_geom_bond_distance
_geom_bond_site_symmetry_2
Br1 C3 1.884(4) .
C2 N1 1.348(5) .
C2 C3 1.388(6) .
C2 H2 0.9500 .
C3 C4 1.395(6) .
C4 C5 1.378(6) .
C4 H4 0.9500 .
C5 C6 1.383(6) .
C5 H5 0.9500 .
C6 N1 1.347(5) .
C6 H6 0.9500 .
Cu1 F1 1.881(2) .
Cu1 F2 1.896(2) .
Cu1 N1 2.052(3) .
Cu1 O1 2.079(2) 4_565
Cu1 O1 2.079(2) .
O1 H1A 0.8996 .
O1 H1B 0.8645 .
